data_8106154
loop_
_publ_author_name
'Tan, Zhuo-Jie'
'Wang, Yun-Bo'
'Yang, Quan-Nu'
'Li, Yao-Lan'
'Wang, Guo-Cai'
'Ouyang, Yong-Zhong'
'Li, Guo-Qiang'

_publ_section_title
;
 Crystal structure of camptothecin, C20H16N2O4
;
_journal_issue 3
_journal_name_full 'Zeitschrift f\"ur Kristallographie - New Crystal Structures'
_journal_page_first 365
_journal_page_last 367
_journal_paper_doi 10.1515/ncrs-2017-0244
_journal_volume 233
_journal_year 2018
_chemical_absolute_configuration rm
_chemical_formula_moiety 'C20 H16 N2 O4'
_chemical_formula_sum 'C20 H16 N2 O4'
_chemical_formula_weight 348.35
_chemical_name_systematic monoclinic
_space_group_crystal_system monoclinic
_space_group_IT_number 4
_space_group_name_Hall 'P 2yb'
_space_group_name_H-M_alt 'P 1 21 1'
_atom_sites_solution_hydrogens geom
_atom_sites_solution_primary direct
_cell_angle_alpha 90
_cell_angle_beta 95.809(6)
_cell_angle_gamma 90
_cell_formula_units_Z 4
_cell_length_a 8.0094(5)
_cell_length_b 6.7689(3)
_cell_length_c 29.577(2)
_cell_measurement_reflns_used 2251
_cell_measurement_temperature 293
_cell_measurement_theta_max 63.1880
_cell_measurement_theta_min 4.5043
_cell_volume 1595.28(16)
_computing_cell_refinement 'CrysAlisPro [12]'
_computing_data_collection 'CrysAlisPro [12]'
_computing_data_reduction 'CrysAlisPro [12]'
_computing_molecular_graphics 'Olex2 [10]'
_computing_publication_material 'Olex2 [10]'
_computing_structure_refinement 'ShelXL [8]'
_computing_structure_solution 'XS [8]'
_diffrn_ambient_temperature 293
_diffrn_detector_area_resol_mean 16.0288
_diffrn_measured_fraction_theta_full 0.982
_diffrn_measured_fraction_theta_max 0.982
_diffrn_measurement_device_type 'Gemini S Ultra'
_diffrn_measurement_method '\w scans'
_diffrn_orient_matrix_UB_11 0.1181152000
_diffrn_orient_matrix_UB_12 -0.1757878000
_diffrn_orient_matrix_UB_13 -0.0057139000
_diffrn_orient_matrix_UB_21 0.0337945000
_diffrn_orient_matrix_UB_22 -0.0180435000
_diffrn_orient_matrix_UB_23 0.0520965000
_diffrn_orient_matrix_UB_31 -0.1490402000
_diffrn_orient_matrix_UB_32 -0.1434102000
_diffrn_orient_matrix_UB_33 0.0003974000
_diffrn_radiation_monochromator mirror
_diffrn_radiation_type CuK\a
_diffrn_radiation_wavelength 1.54178
_diffrn_reflns_av_R_equivalents 0.0534
_diffrn_reflns_av_unetI/netI 0.0502
_diffrn_reflns_Laue_measured_fraction_full 0.982
_diffrn_reflns_Laue_measured_fraction_max 0.982
_diffrn_reflns_limit_h_max 9
_diffrn_reflns_limit_h_min -9
_diffrn_reflns_limit_k_max 7
_diffrn_reflns_limit_k_min -7
_diffrn_reflns_limit_l_max 32
_diffrn_reflns_limit_l_min -33
_diffrn_reflns_number 10754
_diffrn_reflns_point_group_measured_fraction_full 0.775
_diffrn_reflns_point_group_measured_fraction_max 0.775
_diffrn_reflns_theta_full 63.278
_diffrn_reflns_theta_max 63.278
_diffrn_reflns_theta_min 4.508
_diffrn_source 'Enhance Ultra (Cu) X-ray Source'
_diffrn_source_current n/a
_diffrn_source_voltage n/a
_exptl_absorpt_coefficient_mu 0.845
_exptl_absorpt_correction_T_max 1.00000
_exptl_absorpt_correction_T_min 0.61370
_exptl_absorpt_correction_type multi-scan
_exptl_absorpt_process_details
;
SADABS v.2.10 (Bruker,2003) was used for absorption correction.
R(int) was 0.0654 before and 0.0457 after correction.
The Ratio of minimum to maximum transmission is 0.9251.
The \l/2 correction factor is 0.0015.
;
_exptl_crystal_colour 'clear light yellow'
_exptl_crystal_colour_lustre clear
_exptl_crystal_colour_modifier light
_exptl_crystal_colour_primary yellow
_exptl_crystal_density_diffrn 1.450
_exptl_crystal_description needle
_exptl_crystal_F_000 728
_exptl_crystal_size_max 0.3
_exptl_crystal_size_mid 0.22
_exptl_crystal_size_min 0.1
_refine_diff_density_max 0.162
_refine_diff_density_min -0.201
_refine_diff_density_rms 0.043
_refine_ls_abs_structure_details
;
Flack x determined using 740 quotients [(I+)-(I-)]/[(I+)+(I-)]
 (Parsons, Flack and Wagner, Acta Cryst. B69 (2013) 249-259).
;
_refine_ls_abs_structure_Flack 0.1(3)
_refine_ls_extinction_coef .
_refine_ls_extinction_method none
_refine_ls_goodness_of_fit_ref 1.009
_refine_ls_hydrogen_treatment constr
_refine_ls_matrix_type full
_refine_ls_number_parameters 473
_refine_ls_number_reflns 4004
_refine_ls_number_restraints 1
_refine_ls_restrained_S_all 1.008
_refine_ls_R_factor_all 0.0654
_refine_ls_R_factor_gt 0.0457
_refine_ls_shift/su_max 0.000
_refine_ls_shift/su_mean 0.000
_refine_ls_structure_factor_coef Fsqd
_refine_ls_weighting_details 'w=1/[\s^2^(Fo^2^)+(0.0663P)^2^] where P=(Fo^2^+2Fc^2^)/3'
_refine_ls_weighting_scheme calc
_refine_ls_wR_factor_gt 0.1056
_refine_ls_wR_factor_ref 0.1209
_reflns_Friedel_coverage 0.439
_reflns_Friedel_fraction_full 0.523
_reflns_Friedel_fraction_max 0.523
_reflns_number_gt 3089
_reflns_number_total 4004
_reflns_threshold_expression 'I > 2\s(I)'
_cod_data_source_file suppl_ncrs-2017-0244_suppl.cif
_cod_data_source_block dd
_cod_original_cell_volume 1595.27(16)
_cod_database_code 8106154
_olex2_refinement_description
;
1. Fixed Uiso
 At 1.2 times of:
  All C(H) groups, All C(H,H) groups
 At 1.5 times of:
  All C(H,H,H) groups, All O(H) groups
2.a Secondary CH2 refined with riding coordinates:
 C5'(H5'A,H5'B), C5(H5A,H5B), C17'(H17C,H17D), C19'(H19C,H19D), C17(H17A,H17B),
  C19(H19A,H19B)
2.b Aromatic/amide H refined with riding coordinates:
 C12(H12), C14'(H14'), C7(H7), C7'(H7'), C9'(H9'), C12'(H12'), C10(H10),
 C9(H9), C14(H14), C11'(H11'), C10'(H10'), C11(H11)
2.c Idealised Me refined as rotating group:
 C18'(H18D,H18E,H18F), C18(H18A,H18B,H18C)
2.d Idealised tetrahedral OH refined as rotating group:
 O3'(H3'), O3(H3)
;
_shelx_shelxl_version_number 2014/7
_olex2_submission_special_instructions 'No special instructions were received'

loop_
_space_group_symop_operation_xyz
'x, y, z'
'-x, y+1/2, -z'

loop_
_atom_site_label
_atom_site_type_symbol
_atom_site_fract_x
_atom_site_fract_y
_atom_site_fract_z
_atom_site_U_iso_or_equiv
_atom_site_adp_type
_atom_site_occupancy
_atom_site_site_symmetry_order
_atom_site_calc_flag
_atom_site_refinement_flags_posn
_atom_site_refinement_flags_adp
_atom_site_refinement_flags_occupancy
_atom_site_disorder_assembly
_atom_site_disorder_group
N1 N -0.0325(5) 0.4660(6) 0.23580(13) 0.0461(10) Uani 1 1 d . . . . .
O4 O 0.3506(5) -0.1684(5) 0.32979(12) 0.0588(9) Uani 1 1 d . . . . .
C22' C 0.6776(6) 1.0495(7) 0.83776(16) 0.0438(11) Uani 1 1 d . . . . .
N4 N 0.2024(5) 0.0847(5) 0.29496(13) 0.0440(9) Uani 1 1 d . . . . .
O4' O 0.7326(5) 1.2176(5) 0.83315(11) 0.0546(9) Uani 1 1 d . . . . .
C3' C 0.5281(6) 0.7618(6) 0.80417(14) 0.0378(10) Uani 1 1 d . . . . .
N4' N 0.5932(5) 0.9503(5) 0.80164(12) 0.0424(9) Uani 1 1 d . . . . .
C13 C -0.1049(6) 0.4640(7) 0.19204(16) 0.0476(11) Uani 1 1 d . . . . .
C16' C 0.6924(6) 0.9371(6) 0.87931(15) 0.0402(11) Uani 1 1 d . . . . .
C3 C 0.1358(6) 0.2713(6) 0.29446(15) 0.0412(11) Uani 1 1 d . . . . .
N1' N 0.3623(5) 0.5509(6) 0.74856(12) 0.0441(9) Uani 1 1 d . . . . .
C2 C 0.0467(6) 0.3025(7) 0.24926(16) 0.0452(11) Uani 1 1 d . . . . .
C15' C 0.6307(5) 0.7495(6) 0.88193(14) 0.0375(10) Uani 1 1 d . . . . .
C16 C 0.3204(6) 0.1326(7) 0.37061(16) 0.0473(12) Uani 1 1 d . . . . .
C12 C -0.1939(7) 0.6353(8) 0.17519(17) 0.0544(13) Uani 1 1 d . . . . .
H12 H -0.2029 0.7435 0.1942 0.065 Uiso 1 1 calc R . . . .
C8 C -0.0996(6) 0.2981(8) 0.16277(17) 0.0496(12) Uani 1 1 d . . . . .
C2' C 0.4406(6) 0.7161(7) 0.75967(15) 0.0413(10) Uani 1 1 d . . . . .
C8' C 0.2856(6) 0.7025(8) 0.67425(15) 0.0461(11) Uani 1 1 d . . . . .
O1' O 0.7023(5) 0.9753(5) 0.96206(10) 0.0530(9) Uani 1 1 d . . . . .
O1 O 0.5247(5) 0.2263(6) 0.43384(12) 0.0660(10) Uani 1 1 d . . . . .
C5' C 0.5510(6) 1.0440(7) 0.75692(15) 0.0458(11) Uani 1 1 d . . . . .
H5'A H 0.6511 1.0764 0.7426 0.055 Uiso 1 1 calc R . . . .
H5'B H 0.4847 1.1626 0.7594 0.055 Uiso 1 1 calc R . . . .
C14' C 0.5490(6) 0.6563(6) 0.84340(13) 0.0376(10) Uani 1 1 d . . . . .
H14' H 0.5105 0.5270 0.8447 0.045 Uiso 1 1 calc R . . . .
C13' C 0.2848(6) 0.5429(7) 0.70522(15) 0.0429(11) Uani 1 1 d . . . . .
C22 C 0.2960(6) 0.0031(7) 0.33232(16) 0.0455(11) Uani 1 1 d . . . . .
C6 C 0.0619(6) 0.1291(7) 0.22312(16) 0.0456(11) Uani 1 1 d . . . . .
C20' C 0.6552(6) 0.6468(6) 0.92751(14) 0.0393(10) Uani 1 1 d . . . . .
O3' O 0.5380(4) 0.4948(5) 0.92857(10) 0.0491(8) Uani 1 1 d . . . . .
H3' H 0.5304 0.4625 0.9550 0.074 Uiso 1 1 calc GR . . . .
C6' C 0.4504(6) 0.8836(7) 0.73125(16) 0.0452(11) Uani 1 1 d . . . . .
O3 O 0.2495(5) 0.6425(5) 0.40474(12) 0.0637(10) Uani 1 1 d . . . . .
H3 H 0.3071 0.6834 0.3854 0.096 Uiso 1 1 calc GR . . . .
C7 C -0.0086(6) 0.1272(7) 0.17966(16) 0.0492(12) Uani 1 1 d . . . . .
H7 H 0.0018 0.0176 0.1612 0.059 Uiso 1 1 calc R . . . .
O2' O 0.5583(5) 0.7590(5) 0.99745(12) 0.0640(10) Uani 1 1 d . . . . .
C7' C 0.3750(7) 0.8776(7) 0.68805(16) 0.0506(12) Uani 1 1 d . . . . .
H7' H 0.3815 0.9836 0.6683 0.061 Uiso 1 1 calc R . . . .
C15 C 0.2527(6) 0.3187(7) 0.37031(16) 0.0461(12) Uani 1 1 d . . . . .
C9' C 0.2005(7) 0.6808(9) 0.63060(17) 0.0578(14) Uani 1 1 d . . . . .
H9' H 0.1996 0.7848 0.6100 0.069 Uiso 1 1 calc R . . . .
C12' C 0.1988(7) 0.3676(8) 0.69093(16) 0.0530(13) Uani 1 1 d . . . . .
H12' H 0.1954 0.2621 0.7110 0.064 Uiso 1 1 calc R . . . .
C10 C -0.2603(7) 0.4798(10) 0.10330(18) 0.0623(15) Uani 1 1 d . . . . .
H10 H -0.3126 0.4862 0.0738 0.075 Uiso 1 1 calc R . . . .
C9 C -0.1794(6) 0.3104(9) 0.11811(17) 0.0572(14) Uani 1 1 d . . . . .
H9 H -0.1770 0.2028 0.0986 0.069 Uiso 1 1 calc R . . . .
C18' C 0.8763(7) 0.4715(8) 0.98215(16) 0.0590(14) Uani 1 1 d . . . . .
H18D H 0.9847 0.4101 0.9835 0.088 Uiso 1 1 calc GR . . . .
H18E H 0.7930 0.3735 0.9867 0.088 Uiso 1 1 calc GR . . . .
H18F H 0.8767 0.5704 1.0054 0.088 Uiso 1 1 calc GR . . . .
C5 C 0.1631(7) -0.0208(7) 0.25146(15) 0.0486(12) Uani 1 1 d . . . . .
H5A H 0.0984 -0.1395 0.2555 0.058 Uiso 1 1 calc R . . . .
H5B H 0.2646 -0.0557 0.2380 0.058 Uiso 1 1 calc R . . . .
C17' C 0.7678(7) 1.0402(7) 0.92075(16) 0.0524(12) Uani 1 1 d . . . . .
H17C H 0.8882 1.0192 0.9237 0.063 Uiso 1 1 calc R . . . .
H17D H 0.7480 1.1810 0.9171 0.063 Uiso 1 1 calc R . . . .
C14 C 0.1587(6) 0.3917(7) 0.33114(15) 0.0457(11) Uani 1 1 d . . . . .
H14 H 0.1137 0.5184 0.3304 0.055 Uiso 1 1 calc R . . . .
C19' C 0.8359(6) 0.5671(7) 0.93602(16) 0.0465(11) Uani 1 1 d . . . . .
H19C H 0.8536 0.4709 0.9127 0.056 Uiso 1 1 calc R . . . .
H19D H 0.9135 0.6753 0.9331 0.056 Uiso 1 1 calc R . . . .
C21 C 0.4662(7) 0.4127(8) 0.43145(19) 0.0621(15) Uani 1 1 d . . . . .
C20 C 0.2829(7) 0.4418(7) 0.41269(16) 0.0510(13) Uani 1 1 d . . . . .
C11' C 0.1213(7) 0.3530(9) 0.64804(17) 0.0596(14) Uani 1 1 d . . . . .
H11' H 0.0684 0.2356 0.6386 0.072 Uiso 1 1 calc R . . . .
O2 O 0.5591(6) 0.5453(7) 0.44316(19) 0.0998(16) Uani 1 1 d . . . . .
C10' C 0.1200(7) 0.5110(10) 0.61814(18) 0.0665(16) Uani 1 1 d . . . . .
H10' H 0.0632 0.5000 0.5892 0.080 Uiso 1 1 calc R . . . .
C17 C 0.4281(7) 0.0652(7) 0.41236(19) 0.0593(14) Uani 1 1 d . . . . .
H17A H 0.3573 0.0091 0.4338 0.071 Uiso 1 1 calc R . . . .
H17B H 0.5039 -0.0373 0.4040 0.071 Uiso 1 1 calc R . . . .
C21' C 0.6320(6) 0.7988(7) 0.96485(16) 0.0467(11) Uani 1 1 d . . . . .
C19 C 0.1671(8) 0.3769(10) 0.44853(17) 0.0672(16) Uani 1 1 d . . . . .
H19A H 0.0516 0.4001 0.4365 0.081 Uiso 1 1 calc R . . . .
H19B H 0.1806 0.2359 0.4535 0.081 Uiso 1 1 calc R . . . .
C11 C -0.2655(7) 0.6420(9) 0.13166(18) 0.0635(15) Uani 1 1 d . . . . .
H11 H -0.3187 0.7571 0.1207 0.076 Uiso 1 1 calc R . . . .
C18 C 0.1983(13) 0.4798(17) 0.4934(2) 0.128(4) Uani 1 1 d . . . . .
H18A H 0.1887 0.6200 0.4889 0.192 Uiso 1 1 calc GR . . . .
H18B H 0.3091 0.4486 0.5070 0.192 Uiso 1 1 calc GR . . . .
H18C H 0.1171 0.4369 0.5130 0.192 Uiso 1 1 calc GR . . . .

loop_
_atom_site_aniso_label
_atom_site_aniso_U_11
_atom_site_aniso_U_22
_atom_site_aniso_U_33
_atom_site_aniso_U_23
_atom_site_aniso_U_13
_atom_site_aniso_U_12
N1 0.046(2) 0.039(2) 0.053(2) 0.0021(18) 0.0017(18) 0.0009(18)
O4 0.072(3) 0.0397(19) 0.063(2) 0.0016(16) 0.0016(18) 0.0083(17)
C22' 0.045(3) 0.032(2) 0.054(3) 0.000(2) 0.003(2) 0.001(2)
N4 0.044(2) 0.037(2) 0.051(2) 0.0017(16) 0.0020(18) 0.0002(17)
O4' 0.069(2) 0.0313(17) 0.063(2) 0.0036(15) 0.0048(17) -0.0101(15)
C3' 0.039(3) 0.034(2) 0.041(3) 0.0003(19) 0.0066(19) 0.0004(19)
N4' 0.047(2) 0.033(2) 0.046(2) 0.0003(17) 0.0011(17) -0.0017(17)
C13 0.043(3) 0.048(3) 0.052(3) 0.003(2) 0.006(2) -0.004(2)
C16' 0.039(3) 0.031(2) 0.050(3) -0.0008(19) 0.001(2) -0.0011(19)
C3 0.042(3) 0.031(2) 0.050(3) 0.001(2) 0.007(2) -0.0019(19)
N1' 0.043(2) 0.042(2) 0.047(2) 0.0013(18) 0.0003(17) -0.0023(18)
C2 0.050(3) 0.035(2) 0.050(3) -0.001(2) 0.005(2) -0.004(2)
C15' 0.038(3) 0.032(2) 0.042(2) 0.0030(19) 0.0000(18) 0.0034(18)
C16 0.050(3) 0.038(3) 0.053(3) 0.003(2) 0.001(2) -0.005(2)
C12 0.054(3) 0.051(3) 0.057(3) 0.006(3) 0.003(2) 0.003(2)
C8 0.045(3) 0.054(3) 0.050(3) 0.002(2) 0.006(2) -0.011(2)
C2' 0.044(3) 0.036(2) 0.044(3) 0.003(2) 0.003(2) 0.004(2)
C8' 0.044(3) 0.054(3) 0.040(2) 0.003(2) 0.000(2) 0.010(2)
O1' 0.068(2) 0.0406(18) 0.0501(19) -0.0085(15) 0.0025(16) -0.0030(16)
O1 0.062(2) 0.055(2) 0.076(3) -0.0029(19) -0.0174(19) -0.0002(19)
C5' 0.051(3) 0.034(2) 0.051(3) 0.006(2) 0.004(2) 0.001(2)
C14' 0.042(3) 0.030(2) 0.040(2) 0.0033(18) 0.0003(19) -0.0043(18)
C13' 0.038(3) 0.046(3) 0.045(3) -0.003(2) 0.000(2) 0.003(2)
C22 0.047(3) 0.033(2) 0.055(3) -0.001(2) 0.002(2) 0.000(2)
C6 0.044(3) 0.037(2) 0.057(3) -0.002(2) 0.010(2) -0.005(2)
C20' 0.048(3) 0.030(2) 0.040(2) -0.0027(19) 0.0018(19) -0.0028(19)
O3' 0.061(2) 0.0434(18) 0.0418(17) 0.0035(15) 0.0024(15) -0.0160(15)
C6' 0.049(3) 0.037(2) 0.050(3) 0.003(2) 0.010(2) 0.004(2)
O3 0.084(3) 0.0434(19) 0.062(2) -0.0062(17) -0.0021(19) 0.0068(19)
C7 0.056(3) 0.047(3) 0.046(3) -0.008(2) 0.009(2) -0.009(2)
O2' 0.087(3) 0.055(2) 0.052(2) -0.0029(17) 0.017(2) -0.0024(19)
C7' 0.059(3) 0.048(3) 0.045(3) 0.008(2) 0.005(2) 0.010(2)
C15 0.048(3) 0.040(3) 0.049(3) -0.001(2) 0.002(2) -0.005(2)
C9' 0.058(3) 0.065(4) 0.049(3) 0.005(3) -0.001(2) 0.009(3)
C12' 0.055(3) 0.053(3) 0.050(3) -0.001(2) 0.002(2) -0.004(2)
C10 0.047(3) 0.085(4) 0.054(3) 0.004(3) -0.003(2) -0.002(3)
C9 0.047(3) 0.070(4) 0.055(3) -0.004(3) 0.010(2) -0.006(3)
C18' 0.064(4) 0.049(3) 0.060(3) 0.001(2) -0.009(3) 0.004(2)
C5 0.057(3) 0.038(2) 0.051(3) -0.003(2) 0.004(2) -0.003(2)
C17' 0.065(3) 0.037(3) 0.053(3) 0.000(2) -0.002(2) -0.005(2)
C14 0.051(3) 0.036(2) 0.049(3) -0.002(2) 0.003(2) 0.004(2)
C19' 0.046(3) 0.036(2) 0.057(3) -0.003(2) 0.001(2) -0.003(2)
C21 0.064(4) 0.049(3) 0.070(4) 0.000(3) -0.008(3) -0.006(3)
C20 0.055(3) 0.040(3) 0.055(3) -0.002(2) -0.005(2) 0.000(2)
C11' 0.053(3) 0.069(4) 0.055(3) -0.011(3) -0.001(3) -0.010(3)
O2 0.082(3) 0.062(3) 0.147(4) -0.011(3) -0.026(3) -0.020(3)
C10' 0.060(4) 0.088(5) 0.048(3) -0.004(3) -0.012(2) 0.002(3)
C17 0.068(4) 0.040(3) 0.067(3) 0.001(2) -0.006(3) -0.001(2)
C21' 0.052(3) 0.039(3) 0.048(3) -0.001(2) 0.000(2) 0.002(2)
C19 0.079(4) 0.069(4) 0.053(3) -0.001(3) 0.007(3) -0.010(3)
C11 0.053(4) 0.069(4) 0.067(4) 0.011(3) 0.001(3) 0.003(3)
C18 0.157(9) 0.163(9) 0.066(4) -0.029(5) 0.021(5) -0.035(7)

loop_
_atom_type_symbol
_atom_type_description
_atom_type_scat_dispersion_real
_atom_type_scat_dispersion_imag
_atom_type_scat_source
C C 0.0181 0.0091 'International Tables Vol C Tables 4.2.6.8 and 6.1.1.4'
H H 0.0000 0.0000 'International Tables Vol C Tables 4.2.6.8 and 6.1.1.4'
N N 0.0311 0.0180 'International Tables Vol C Tables 4.2.6.8 and 6.1.1.4'
O O 0.0492 0.0322 'International Tables Vol C Tables 4.2.6.8 and 6.1.1.4'

loop_
_geom_angle_atom_site_label_1
_geom_angle_atom_site_label_2
_geom_angle_atom_site_label_3
_geom_angle
_geom_angle_site_symmetry_1
_geom_angle_site_symmetry_3
C2 N1 C13 115.1(4) . .
O4' C22' N4' 121.1(4) . .
O4' C22' C16' 125.7(4) . .
N4' C22' C16' 113.2(4) . .
C3 N4 C22 123.7(4) . .
C3 N4 C5 112.8(4) . .
C22 N4 C5 123.5(4) . .
N4' C3' C2' 107.2(4) . .
C14' C3' N4' 121.1(4) . .
C14' C3' C2' 131.7(4) . .
C22' N4' C3' 124.4(4) . .
C22' N4' C5' 122.3(4) . .
C3' N4' C5' 113.1(4) . .
N1 C13 C12 118.3(4) . .
N1 C13 C8 123.4(4) . .
C8 C13 C12 118.3(4) . .
C22' C16' C17' 116.6(4) . .
C15' C16' C22' 122.7(4) . .
C15' C16' C17' 120.6(4) . .
N4 C3 C2 107.2(4) . .
C14 C3 N4 121.7(4) . .
C14 C3 C2 131.1(4) . .
C2' N1' C13' 115.4(4) . .
N1 C2 C3 124.9(4) . .
N1 C2 C6 126.6(4) . .
C6 C2 C3 108.5(4) . .
C16' C15' C14' 120.8(4) . .
C16' C15' C20' 117.5(4) . .
C14' C15' C20' 121.7(4) . .
C22 C16 C17 119.0(4) . .
C15 C16 C22 122.4(4) . .
C15 C16 C17 118.5(4) . .
C11 C12 C13 120.5(5) . .
C13 C8 C7 118.2(4) . .
C9 C8 C13 119.0(5) . .
C9 C8 C7 122.8(5) . .
N1' C2' C3' 125.6(4) . .
N1' C2' C6' 126.1(4) . .
C6' C2' C3' 108.3(4) . .
C13' C8' C7' 119.0(4) . .
C9' C8' C13' 118.8(5) . .
C9' C8' C7' 122.2(5) . .
C21' O1' C17' 121.3(4) . .
C21 O1 C17 121.1(4) . .
N4' C5' C6' 101.8(4) . .
C3' C14' C15' 117.6(4) . .
N1' C13' C8' 123.0(4) . .
N1' C13' C12' 118.3(4) . .
C12' C13' C8' 118.7(4) . .
O4 C22 N4 119.2(4) . .
O4 C22 C16 126.8(5) . .
N4 C22 C16 114.0(4) . .
C2 C6 C5 109.1(4) . .
C7 C6 C2 118.5(5) . .
C7 C6 C5 132.5(4) . .
C15' C20' C19' 110.0(4) . .
C15' C20' C21' 108.6(4) . .
O3' C20' C15' 109.4(3) . .
O3' C20' C19' 111.1(4) . .
O3' C20' C21' 110.3(4) . .
C21' C20' C19' 107.3(4) . .
C2' C6' C5' 109.6(4) . .
C7' C6' C2' 119.2(5) . .
C7' C6' C5' 131.2(4) . .
C6 C7 C8 118.3(4) . .
C6' C7' C8' 117.2(4) . .
C16 C15 C14 120.4(4) . .
C16 C15 C20 118.3(4) . .
C14 C15 C20 121.3(4) . .
C10' C9' C8' 120.9(5) . .
C11' C12' C13' 120.2(5) . .
C9 C10 C11 120.9(5) . .
C10 C9 C8 120.3(5) . .
N4 C5 C6 102.4(4) . .
O1' C17' C16' 113.7(4) . .
C3 C14 C15 117.8(4) . .
C18' C19' C20' 114.1(4) . .
O1 C21 C20 117.2(5) . .
O2 C21 O1 119.1(5) . .
O2 C21 C20 123.7(5) . .
O3 C20 C15 112.7(4) . .
O3 C20 C21 110.3(4) . .
O3 C20 C19 105.9(5) . .
C15 C20 C21 107.4(4) . .
C15 C20 C19 111.0(4) . .
C21 C20 C19 109.6(4) . .
C12' C11' C10' 120.8(5) . .
C9' C10' C11' 120.6(5) . .
O1 C17 C16 111.6(4) . .
O1' C21' C20' 118.4(4) . .
O2' C21' O1' 119.6(4) . .
O2' C21' C20' 121.9(4) . .
C18 C19 C20 114.8(6) . .
C12 C11 C10 120.9(5) . .

loop_
_geom_bond_atom_site_label_1
_geom_bond_atom_site_label_2
_geom_bond_distance
_geom_bond_site_symmetry_2
C1 C2 1.388(3) .
C1 C6 1.401(3) .
C1 N1 1.407(3) .
C2 H2 0.9500 .
C2 C3 1.397(3) .
C3 H3 0.9500 .
C3 C4 1.386(3) .
C4 H4 0.9500 .
C4 C5 1.396(3) .
C5 H5 0.9500 .
C5 C6 1.376(3) .
C6 C7 1.517(3) .
C7 C8 1.520(3) .
C7 C12 1.557(3) .
C7 C13 1.576(3) .
C8 C9 1.357(3) .
C8 N1 1.377(3) .
C9 C10 1.513(3) .
C9 C20 1.450(3) .
C10 H10A 0.9900 .
C10 H10B 0.9900 .
C10 C11 1.551(3) .
C11 C12 1.537(3) .
C11 C17 1.523(3) .
C11 C18 1.540(3) .
C12 H12 1.0000 .
C12 N2 1.461(3) .
C13 H13A 0.9900 .
C13 H13B 0.9900 .
C13 C14 1.520(3) .
C14 H14A 0.9900 .
C14 H14B 0.9900 .
C14 N2 1.451(3) .
C15 H15A 0.9900 .
C15 H15B 0.9900 .
C15 C16 1.500(4) .
C15 N2 1.448(3) .
C16 H16 1.0000 .
C16 C17 1.467(3) .
C16 O3 1.444(3) .
C17 H17 1.0000 .
C17 O3 1.451(3) .
C18 H18A 0.9900 .
C18 H18B 0.9900 .
C18 C19 1.532(3) .
C19 H19A 0.9800 .
C19 H19B 0.9800 .
C19 H19C 0.9800 .
C20 O1 1.227(2) .
C20 O2 1.351(2) .
C21 H21A 0.9800 .
C21 H21B 0.9800 .
C21 H21C 0.9800 .
C21 O2 1.445(3) .
N1 H1 0.8800 .
N1 C13 1.363(6) .
N1 C2 1.317(6) .
O4 C22 1.245(6) .
C22' O4' 1.232(6) .
C22' N4' 1.380(6) .
C22' C16' 1.440(6) .
N4 C3 1.371(6) .
N4 C22 1.386(6) .
N4 C5 1.477(6) .
C3' N4' 1.383(6) .
C3' C2' 1.460(6) .
C3' C14' 1.358(6) .
N4' C5' 1.475(6) .
C13 C12 1.424(7) .
C13 C8 1.421(7) .
C16' C15' 1.368(6) .
C16' C17' 1.485(6) .
C3 C2 1.466(7) .
C3 C14 1.354(6) .
N1' C2' 1.308(6) .
N1' C13' 1.368(6) .
C2 C6 1.418(7) .
C15' C14' 1.405(6) .
C15' C20' 1.512(6) .
C16 C22 1.429(7) .
C16 C15 1.372(7) .
C16 C17 1.504(7) .
C12 C11 1.356(7) .
C8 C7 1.430(7) .
C8 C9 1.410(7) .
C2' C6' 1.418(7) .
C8' C13' 1.416(7) .
C8' C7' 1.424(8) .
C8' C9' 1.405(7) .
O1' C17' 1.446(6) .
O1' C21' 1.327(6) .
O1 C21 1.345(7) .
O1 C17 1.446(6) .
C5' C6' 1.510(7) .
C13' C12' 1.415(7) .
C6 C7 1.351(7) .
C6 C5 1.501(7) .
C20' O3' 1.395(5) .
C20' C19' 1.541(7) .
C20' C21' 1.534(6) .
C6' C7' 1.357(7) .
O3 C20 1.400(6) .
O2' C21' 1.211(6) .
C15 C14 1.406(6) .
C15 C20 1.504(7) .
C9' C10' 1.350(9) .
C12' C11' 1.358(7) .
C10 C9 1.367(8) .
C10 C11 1.385(8) .
C18' C19' 1.515(7) .
C21 C20 1.529(7) .
C21 O2 1.195(7) .
C20 C19 1.541(7) .
C11' C10' 1.388(9) .
C19 C18 1.496(9) .
